data_4063734
loop_
_publ_author_name
'Cordiner, Richard L.'
'Hill, Anthony F.'
'Shang, Rong'
'Willis, Anthony C.'

_publ_section_title
;
 Group 14 Substituted Carbyne Complexes---An Almost Complete Set: [Mo(\\tb
 CAPh3)(CO)2(Tp*)] (Tp* = Hydrotris(dimethylpyrazolyl)borate; A = Si, Ge,
 Sn, Pb but A =&#x0338; C)
;
_journal_issue 1
_journal_name_full Organometallics
_journal_page_first 139
_journal_paper_doi 10.1021/om100896r
_journal_volume 30
_journal_year 2011
_chemical_formula_moiety 'C36 H37 B1 Mo1 N6 O2 Pb1'
_chemical_formula_sum 'C36 H37 B Mo N6 O2 Pb'
_chemical_formula_weight 899.68
_space_group_IT_number 62
_symmetry_cell_setting orthorhombic
_symmetry_space_group_name_Hall '-P 2ac 2n'
_symmetry_space_group_name_H-M 'P n m a'
_atom_sites_solution_hydrogens geom
_atom_sites_solution_primary direct
_audit_creation_date 08-09-11
_audit_creation_method CRYSTALS_ver_12.85
_audit_update_record
;
2008-06-25 - Report on C36 H37 B Mo N6 O2 Pb
            by Rong Shang  
            for Anthony F. Hill, Richard Cordiner

2008-06-25 - passes checkcif tests with minor warnings

;
_cell_angle_alpha 90
_cell_angle_beta 90
_cell_angle_gamma 90
_cell_formula_units_Z 4
_cell_length_a 15.4068(2)
_cell_length_b 15.9388(3)
_cell_length_c 14.5102(3)
_cell_measurement_reflns_used 25061
_cell_measurement_temperature 200
_cell_measurement_theta_max 27
_cell_measurement_theta_min 3
_cell_volume 3563.21(11)
_computing_cell_refinement 'DENZO/SCALEPACK (Otwinowski & Minor, 1997)'
_computing_data_collection 'COLLECT (Nonius, 1997-2001).'
_computing_data_reduction 'DENZO/SCALEPACK (Otwinowski & Minor, 1997)'
_computing_molecular_graphics 'PLATON (Spek, 2008)'
_computing_publication_material 'CRYSTALS (Betteridge et al., 2003)'
_computing_structure_refinement 'CRYSTALS (Betteridge et al., 2003)'
_computing_structure_solution 'SIR92 (Altomare et al., 1994)'
_diffrn_ambient_temperature 200
_diffrn_measured_fraction_theta_full 0.999
_diffrn_measured_fraction_theta_max 0.999
_diffrn_measurement_device 'Nonius KappaCCD'
_diffrn_measurement_device_type Area
_diffrn_measurement_method '\f & \w scans'
_diffrn_radiation_monochromator graphite
_diffrn_radiation_type 'Mo K\a'
_diffrn_radiation_wavelength 0.71073
_diffrn_reflns_av_R_equivalents 0.068
_diffrn_reflns_limit_h_max 16
_diffrn_reflns_limit_h_min -20
_diffrn_reflns_limit_k_max 20
_diffrn_reflns_limit_k_min -19
_diffrn_reflns_limit_l_max 18
_diffrn_reflns_limit_l_min -18
_diffrn_reflns_number 43568
_diffrn_reflns_theta_full 27.477
_diffrn_reflns_theta_max 27.477
_diffrn_reflns_theta_min 2.937
_diffrn_standards_number 0
_exptl_absorpt_coefficient_mu 5.111
_exptl_absorpt_correction_T_max 0.903
_exptl_absorpt_correction_T_min 0.470
_exptl_absorpt_correction_type integration
_exptl_absorpt_process_details
;
via Gaussian method (Coppens, 1970) implemented in maXus (Mackay et al, 2000)
;
_exptl_crystal_colour 'pale organge'
_exptl_crystal_density_diffrn 1.677
_exptl_crystal_density_method 'not measured'
_exptl_crystal_description plate
_exptl_crystal_F_000 1760
_exptl_crystal_size_max 0.32
_exptl_crystal_size_mid 0.09
_exptl_crystal_size_min 0.02
_refine_diff_density_max 1.23
_refine_diff_density_min -2.34
_refine_ls_extinction_method None
_refine_ls_goodness_of_fit_ref 0.8814
_refine_ls_hydrogen_treatment constr
_refine_ls_matrix_type full
_refine_ls_number_parameters 237
_refine_ls_number_reflns 4216
_refine_ls_number_restraints 10
_refine_ls_R_factor_all 0.0437
_refine_ls_R_factor_gt 0.0332
_refine_ls_shift/su_max 0.004451
_refine_ls_structure_factor_coef Fsqd
_refine_ls_weighting_details
;
 Method, part 1, Chebychev polynomial, (Watkin, 1994, Prince, 1982) 
 [weight] = 1.0/[A~0~*T~0~(x)+A~1~*T~1~(x) ... +A~n-1~]*T~n-1~(x)] 
 where A~i~ are the Chebychev coefficients listed below and x= Fcalc/Fmax 
 Method = Robust Weighting (Prince, 1982) 
 W = [weight] * [1-(deltaF/6*sigmaF)^2^]^2^ 
 A~i~ are: 
 34.8 54.9 28.5 7.78 
;
_refine_ls_weighting_scheme calc
_refine_ls_wR_factor_all 0.1116
_refine_ls_wR_factor_gt 0.0880
_refine_ls_wR_factor_ref 0.1116
_reflns_limit_h_max 20
_reflns_limit_h_min 0
_reflns_limit_k_max 20
_reflns_limit_k_min 0
_reflns_limit_l_max 18
_reflns_limit_l_min 0
_reflns_number_gt 3164
_reflns_number_total 4217
_reflns_threshold_expression I>2.0\s(I)
_oxford_diffrn_Wilson_B_factor 2.79
_oxford_diffrn_Wilson_scale 54.68
_oxford_refine_ls_r_factor_ref 0.0437
_oxford_refine_ls_scale 0.14210(8)
_oxford_reflns_number_all 4216
_oxford_reflns_threshold_expression_ref I>-10.0\s(I)
_oxford_structure_analysis_title 'THIS IS THE DEFAULT SETTING FOR THE TITLE, P'
_cod_data_source_file om100896r_si_001.cif
_cod_data_source_block Compound_5
_cod_depositor_comments
;
The following automatic conversions were performed:

'_symmetry_cell_setting' value 'Orthorhombic' changed to
'orthorhombic' according to
/home/saulius/struct/CIF-dictionaries/cif_core.dic dictionary named
'cif_core.dic' version 2.4.1 from 2010-06-29.

Automatic conversion script
Id: cif_fix_values 1715 2011-07-08 13:25:40Z adriana 
;
_cod_original_sg_symbol_H-M 'P n m a '
_cod_original_formula_sum 'C36 H37 B1 Mo1 N6 O2 Pb1'
_cod_database_code 4063734

loop_
_symmetry_equiv_pos_as_xyz
x,y,z
-x,-y,-z
-x+1/2,y+1/2,z+1/2
x+1/2,-y+1/2,-z+1/2
x,-y+1/2,z
-x,y+1/2,-z
-x+1/2,-y,z+1/2
x+1/2,y,-z+1/2

loop_
_atom_site_label
_atom_site_type_symbol
_atom_site_fract_x
_atom_site_fract_y
_atom_site_fract_z
_atom_site_U_iso_or_equiv
_atom_site_occupancy
_atom_site_adp_type
_atom_site_refinement_flags_posn
_atom_site_refinement_flags_adp
Pb1 Pb 0.439799(13) 0.2500 0.836600(14) 0.0358 1.0000 Uani S T
Mo1 Mo 0.27630(3) 0.2500 1.05061(3) 0.0317 1.0000 Uani S T
O11 O 0.1842(3) 0.3835(3) 0.9240(3) 0.0662 1.0000 Uani . .
N11 N 0.3242(2) 0.3399(2) 1.1555(2) 0.0358 1.0000 Uani . .
N12 N 0.30516(19) 0.3288(2) 1.2468(2) 0.0338 1.0000 Uani . .
N21 N 0.1528(3) 0.2500 1.1455(3) 0.0340 1.0000 Uani S T
N22 N 0.1632(3) 0.2500 1.2388(3) 0.0359 1.0000 Uani S T
C1 C 0.3584(4) 0.2500 0.9626(4) 0.0365 1.0000 Uani S T
C11 C 0.2182(3) 0.3362(3) 0.9718(3) 0.0445 1.0000 Uani . .
C21 C 0.4210(3) 0.3655(3) 0.7547(3) 0.0388 1.0000 Uani . .
C22 C 0.3686(4) 0.4316(4) 0.7821(5) 0.0619 1.0000 Uani . .
C23 C 0.3617(4) 0.5040(4) 0.7289(5) 0.0708 1.0000 Uani . .
C24 C 0.4070(4) 0.5100(4) 0.6459(4) 0.0630 1.0000 Uani . .
C25 C 0.4585(4) 0.4446(4) 0.6191(4) 0.0587 1.0000 Uani . .
C26 C 0.4666(4) 0.3739(3) 0.6738(3) 0.0474 1.0000 Uani . .
C31 C 0.5807(4) 0.2500 0.8662(4) 0.0400 1.0000 Uani S T
C32 C 0.6259(3) 0.3248(3) 0.8720(4) 0.0518 1.0000 Uani . .
C33 C 0.7163(4) 0.3252(4) 0.8847(4) 0.0642 1.0000 Uani . .
C34 C 0.7599(5) 0.250000(7) 0.8910(7) 0.0645 1.0000 Uani S T
C111 C 0.3703(3) 0.4115(3) 1.1487(3) 0.0451 1.0000 Uani . .
C112 C 0.3806(3) 0.4469(3) 1.2369(3) 0.0477 1.0000 Uani . .
C113 C 0.3384(3) 0.3938(3) 1.2964(3) 0.0408 1.0000 Uani . .
C114 C 0.4035(4) 0.4433(4) 1.0582(4) 0.0643 1.0000 Uani . .
C115 C 0.3271(4) 0.4011(3) 1.3983(3) 0.0558 1.0000 Uani . .
C121 C 0.0655(3) 0.2500 1.1313(5) 0.0371 1.0000 Uani S T
C122 C 0.0219(4) 0.250000(7) 1.2144(5) 0.0433 1.0000 Uani S T
C123 C 0.0864(4) 0.2500 1.2822(5) 0.0428 1.0000 Uani S T
C124 C 0.0272(4) 0.250000(7) 1.0370(5) 0.0520 1.0000 Uani S T
C125 C 0.0754(5) 0.250000(7) 1.3847(5) 0.0654 1.0000 Uani S T
B1 B 0.2562(4) 0.250000(7) 1.2800(4) 0.0338 1.0000 Uani S T
H1 H 0.2529 0.2500 1.3488 0.0400 1.0000 Uiso RS .
H221 H 0.3352 0.4273 0.8410 0.0748 1.0000 Uiso R .
H231 H 0.3242 0.5514 0.7499 0.0846 1.0000 Uiso R .
H241 H 0.4020 0.5615 0.6068 0.0755 1.0000 Uiso R .
H251 H 0.4907 0.4480 0.5594 0.0701 1.0000 Uiso R .
H261 H 0.5063 0.3278 0.6538 0.0562 1.0000 Uiso R .
H321 H 0.5937 0.3792 0.8674 0.0615 1.0000 Uiso R .
H331 H 0.7487 0.3794 0.8890 0.0774 1.0000 Uiso R .
H341 H 0.8242 0.2500 0.9003 0.0769 1.0000 Uiso RS .
H1121 H 0.4119 0.5000 1.2529 0.0575 1.0000 Uiso R .
H1141 H 0.4358 0.4970 1.0683 0.0773 1.0000 Uiso R .
H1142 H 0.4434 0.4008 1.0305 0.0773 1.0000 Uiso R .
H1143 H 0.3536 0.4535 1.0156 0.0773 1.0000 Uiso R .
H1151 H 0.3565 0.4532 1.4207 0.0681 1.0000 Uiso R .
H1152 H 0.3536 0.3511 1.4290 0.0681 1.0000 Uiso R .
H1153 H 0.2639 0.4038 1.4135 0.0681 1.0000 Uiso R .
H1221 H -0.0424 0.2500 1.2241 0.0516 1.0000 Uiso RS .
H1241 H -0.0375 0.2500 1.0420 0.0639 1.0000 Uiso RS .
H1242 H 0.0466 0.3012 1.0029 0.0639 1.0000 Uiso R .
H1251 H 0.0121 0.2500 1.3996 0.0818 1.0000 Uiso RS .
H1252 H 0.1032 0.3012 1.4114 0.0818 1.0000 Uiso R .

loop_
_atom_site_aniso_label
_atom_site_aniso_U_11
_atom_site_aniso_U_22
_atom_site_aniso_U_33
_atom_site_aniso_U_23
_atom_site_aniso_U_13
_atom_site_aniso_U_12
Pb1 0.03835(15) 0.03577(15) 0.03330(15) 0.0000 0.00644(7) 0.0000
Mo1 0.0313(2) 0.0320(2) 0.0317(2) 0.0000 0.00413(17) 0.0000
O11 0.060(2) 0.065(2) 0.074(2) 0.023(2) 0.0019(19) 0.0149(19)
N11 0.0364(16) 0.0330(17) 0.0380(17) -0.0047(12) 0.0056(13) -0.0037(14)
N12 0.0289(15) 0.0336(16) 0.0390(17) -0.0033(12) -0.0023(13) 0.0004(11)
N21 0.027(2) 0.043(3) 0.032(2) 0.0000 -0.0004(17) 0.0000
N22 0.026(2) 0.047(3) 0.034(2) 0.0000 -0.0001(18) 0.0000
C1 0.038(3) 0.035(3) 0.036(3) 0.0000 0.007(2) 0.0000
C11 0.041(2) 0.045(2) 0.047(2) 0.0049(19) 0.0062(17) 0.0035(19)
C21 0.043(2) 0.037(2) 0.0365(19) 0.0032(16) -0.0017(16) -0.0048(17)
C22 0.053(3) 0.056(3) 0.077(3) 0.013(3) 0.022(3) 0.009(2)
C23 0.054(3) 0.055(3) 0.104(5) 0.011(3) 0.012(3) 0.015(2)
C24 0.062(3) 0.052(3) 0.075(3) 0.020(3) -0.018(3) -0.001(3)
C25 0.078(3) 0.056(3) 0.042(3) 0.008(2) 0.001(2) -0.009(3)
C26 0.063(3) 0.039(2) 0.041(2) -0.0001(17) 0.005(2) -0.001(2)
C31 0.042(3) 0.041(3) 0.037(3) 0.0000 0.004(3) 0.0000
C32 0.052(2) 0.050(3) 0.053(3) 0.001(2) -0.002(2) -0.008(2)
C33 0.053(3) 0.075(4) 0.065(3) 0.006(3) -0.001(2) -0.020(3)
C34 0.042(4) 0.085(6) 0.066(5) 0.0000 0.000(3) 0.0000
C111 0.045(2) 0.041(2) 0.049(2) -0.0009(18) 0.0026(18) -0.0077(19)
C112 0.053(2) 0.037(2) 0.053(2) -0.0053(19) -0.0066(19) -0.0074(18)
C113 0.0392(19) 0.0341(19) 0.049(2) -0.0045(17) -0.0111(17) 0.0014(16)
C114 0.082(4) 0.045(3) 0.066(3) -0.001(2) 0.016(3) -0.022(3)
C115 0.074(3) 0.047(2) 0.046(2) -0.007(2) -0.010(2) -0.002(2)
C121 0.027(2) 0.041(3) 0.043(3) 0.0000 -0.005(2) 0.0000
C122 0.027(3) 0.055(3) 0.048(3) 0.0000 0.006(2) 0.0000
C123 0.032(3) 0.054(3) 0.043(3) 0.0000 0.007(3) 0.0000
C124 0.033(3) 0.082(5) 0.041(3) 0.0000 -0.011(3) 0.0000
C125 0.047(4) 0.114(8) 0.035(4) 0.0000 0.012(3) 0.0000
B1 0.027(3) 0.048(3) 0.026(3) 0.0000 -0.004(2) 0.0000

loop_
_atom_type_symbol
_atom_type_scat_dispersion_real
_atom_type_scat_dispersion_imag
_atom_type_scat_Cromer_Mann_a1
_atom_type_scat_Cromer_Mann_b1
_atom_type_scat_Cromer_Mann_a2
_atom_type_scat_Cromer_Mann_b2
_atom_type_scat_Cromer_Mann_a3
_atom_type_scat_Cromer_Mann_b3
_atom_type_scat_Cromer_Mann_a4
_atom_type_scat_Cromer_Mann_b4
_atom_type_scat_Cromer_Mann_c
_atom_type_scat_source
C 0.0033 0.0016 2.3100 20.8439 1.0200 10.2075 1.5886 0.5687 0.8650 51.6512 0.2156 'International Tables Vol C 4.2.6.8 and 6.1.1.4'
H 0.0000 0.0000 0.4930 10.5109 0.3229 26.1257 0.1402 3.1424 0.0408 57.7998 0.0030 'International Tables Vol C 4.2.6.8 and 6.1.1.4'
B 0.0013 0.0007 2.0545 23.2185 1.3326 1.0210 1.0979 60.3498 0.7068 0.1403 -0.1932 'International Tables Vol C 4.2.6.8 and 6.1.1.4'
Mo -1.6832 0.6857 3.7025 0.2772 17.2356 1.0958 12.8876 11.0040 3.7429 61.6584 4.3875 'International Tables Vol C 4.2.6.8 and 6.1.1.4'
O 0.0106 0.0060 3.0485 13.2771 2.2868 5.7011 1.5463 0.3239 0.8670 32.9089 0.2508 'International Tables Vol C 4.2.6.8 and 6.1.1.4'
N 0.0061 0.0033 12.2126 0.0057 3.1322 9.8933 2.0125 28.9975 1.1663 0.5826 -11.5290 'International Tables Vol C 4.2.6.8 and 6.1.1.4'
Pb -3.3944 10.1111 31.0617 0.6902 13.0637 2.3576 18.4420 8.6180 5.9696 47.2579 13.4118 'International Tables Vol C 4.2.6.8 and 6.1.1.4'

loop_
_exptl_crystal_face_index_h
_exptl_crystal_face_index_k
_exptl_crystal_face_index_l
_exptl_crystal_face_perp_dist
0 1 0 0.150
0 -1 0 0.170
-1 0 0 0.010
1 -2 17 0.035
-1 2 -17 0.059
1 0 0 0.010

loop_
_geom_angle_atom_site_label_1
_geom_angle_site_symmetry_1
_geom_angle_atom_site_label_2
_geom_angle_atom_site_label_3
_geom_angle_site_symmetry_3
_geom_angle
_geom_angle_publ_flag
C21 5_555 Pb1 C1 . 111.66(14) yes
C21 5_555 Pb1 C21 . 112.8(2) yes
C1 . Pb1 C21 . 111.66(14) yes
C21 5_555 Pb1 C31 . 103.46(14) yes
C1 . Pb1 C31 . 113.3(2) yes
C21 . Pb1 C31 . 103.46(14) yes
N11 5_555 Mo1 C11 5_555 95.63(18) yes
N11 5_555 Mo1 N11 . 80.49(19) yes
C11 5_555 Mo1 N11 . 170.39(16) yes
N11 5_555 Mo1 N21 . 82.39(12) yes
C11 5_555 Mo1 N21 . 88.40(15) yes
N11 . Mo1 N21 . 82.39(12) yes
N11 5_555 Mo1 C1 . 104.68(17) yes
C11 5_555 Mo1 C1 . 84.78(19) yes
N11 . Mo1 C1 . 104.68(17) yes
N21 . Mo1 C1 . 170.6(2) yes
N11 5_555 Mo1 C11 . 170.39(16) yes
C11 5_555 Mo1 C11 . 86.8(3) yes
N11 . Mo1 C11 . 95.63(18) yes
N21 . Mo1 C11 . 88.40(15) yes
C1 . Mo1 C11 . 84.78(19) yes
Mo1 . N11 N12 . 120.7(3) yes
Mo1 . N11 C111 . 132.2(3) yes
N12 . N11 C111 . 107.0(3) yes
N11 . N12 C113 . 109.5(3) yes
N11 . N12 B1 . 120.8(4) yes
C113 . N12 B1 . 129.7(4) yes
Mo1 . N21 N22 . 119.1(3) yes
Mo1 . N21 C121 . 135.4(4) yes
N22 . N21 C121 . 105.5(5) yes
N21 . N22 C123 . 111.2(5) yes
N21 . N22 B1 . 119.4(5) yes
C123 . N22 B1 . 129.4(5) yes
Pb1 . C1 Mo1 . 169.7(3) yes
Mo1 . C11 O11 . 177.4(5) yes
Pb1 . C21 C22 . 123.7(4) yes
Pb1 . C21 C26 . 118.2(4) yes
C22 . C21 C26 . 118.0(5) yes
C21 . C22 C23 . 121.0(5) yes
C21 . C22 H221 . 119.6 no
C23 . C22 H221 . 119.5 no
C22 . C23 C24 . 119.9(5) yes
C22 . C23 H231 . 120.1 no
C24 . C23 H231 . 120.0 no
C23 . C24 C25 . 118.9(5) yes
C23 . C24 H241 . 120.4 no
C25 . C24 H241 . 120.7 no
C24 . C25 C26 . 120.7(5) yes
C24 . C25 H251 . 119.5 no
C26 . C25 H251 . 119.8 no
C25 . C26 C21 . 121.5(5) yes
C25 . C26 H261 . 119.2 no
C21 . C26 H261 . 119.3 no
C32 5_555 C31 Pb1 . 120.3(3) yes
C32 5_555 C31 C32 . 119.2(7) yes
Pb1 . C31 C32 . 120.3(3) yes
C31 . C32 C33 . 120.6(6) yes
C31 . C32 H321 . 119.6 no
C33 . C32 H321 . 119.7 no
C32 . C33 C34 . 119.3(6) yes
C32 . C33 H331 . 120.4 no
C34 . C33 H331 . 120.4 no
C33 . C34 C33 5_555 121.0(7) yes
C33 . C34 H341 . 119.5 no
C33 5_555 C34 H341 . 119.5 no
N11 . C111 C112 . 109.4(4) yes
N11 . C111 C114 . 122.1(4) yes
C112 . C111 C114 . 128.5(5) yes
C111 . C112 C113 . 105.7(4) yes
C111 . C112 H1121 . 127.2 no
C113 . C112 H1121 . 127.1 no
C112 . C113 N12 . 108.4(4) yes
C112 . C113 C115 . 129.0(4) yes
N12 . C113 C115 . 122.6(4) yes
C111 . C114 H1141 . 109.3 no
C111 . C114 H1142 . 109.5 no
H1141 . C114 H1142 . 109.5 no
C111 . C114 H1143 . 109.6 no
H1141 . C114 H1143 . 109.5 no
H1142 . C114 H1143 . 109.5 no
C113 . C115 H1151 . 109.5 no
C113 . C115 H1152 . 109.4 no
H1151 . C115 H1152 . 109.5 no
C113 . C115 H1153 . 109.5 no
H1151 . C115 H1153 . 109.5 no
H1152 . C115 H1153 . 109.5 no
N21 . C121 C122 . 110.4(6) yes
N21 . C121 C124 . 122.0(6) yes
C122 . C121 C124 . 127.6(5) yes
C121 . C122 C123 . 105.6(5) yes
C121 . C122 H1221 . 127.2 no
C123 . C122 H1221 . 127.2 no
C122 . C123 N22 . 107.3(6) yes
C122 . C123 C125 . 128.3(5) yes
N22 . C123 C125 . 124.4(6) yes
C121 . C124 H1242 5_555 109.7 no
C121 . C124 H1241 . 109.1 no
H1242 5_555 C124 H1241 . 109.5 no
C121 . C124 H1242 . 109.7 no
H1242 5_555 C124 H1242 . 109.5 no
H1241 . C124 H1242 . 109.5 no
C123 . C125 H1252 5_555 109.7 no
C123 . C125 H1251 . 109.0 no
H1252 5_555 C125 H1251 . 109.5 no
C123 . C125 H1252 . 109.7 no
H1252 5_555 C125 H1252 . 109.5 no
H1251 . C125 H1252 . 109.5 no
N22 . B1 N12 . 109.3(3) yes
N22 . B1 N12 5_555 109.3(3) yes
N12 . B1 N12 5_555 109.1(5) yes
N22 . B1 H1 . 109.7 no
N12 . B1 H1 . 109.7 no
N12 5_555 B1 H1 . 109.7 no

loop_
_geom_bond_atom_site_label_1
_geom_bond_atom_site_label_2
_geom_bond_site_symmetry_2
_geom_bond_distance
_geom_bond_publ_flag
Pb1 C21 5_555 2.210(4) yes
Pb1 C1 . 2.217(6) yes
Pb1 C21 . 2.210(4) yes
Pb1 C31 . 2.213(7) yes
Mo1 N11 5_555 2.217(3) yes
Mo1 C11 5_555 1.999(5) yes
Mo1 N11 . 2.217(3) yes
Mo1 N21 . 2.349(5) yes
Mo1 C1 . 1.798(6) yes
Mo1 C11 . 1.999(5) yes
O11 C11 . 1.151(6) yes
N11 N12 . 1.369(4) yes
N11 C111 . 1.349(6) yes
N12 C113 . 1.360(5) yes
N12 B1 . 1.542(5) yes
N21 N22 . 1.364(7) yes
N21 C121 . 1.360(7) yes
N22 C123 . 1.341(8) yes
N22 B1 . 1.552(7) yes
C21 C22 . 1.385(7) yes
C21 C26 . 1.375(7) yes
C22 C23 . 1.393(8) yes
C22 H221 . 1.000 no
C23 C24 . 1.395(10) yes
C23 H231 . 1.000 no
C24 C25 . 1.366(10) yes
C24 H241 . 1.000 no
C25 C26 . 1.383(7) yes
C25 H251 . 1.000 no
C26 H261 . 1.000 no
C31 C32 5_555 1.383(6) yes
C31 C32 . 1.383(6) yes
C32 C33 . 1.406(8) yes
C32 H321 . 1.000 no
C33 C34 . 1.377(8) yes
C33 H331 . 1.000 no
C34 H341 . 1.000 no
C111 C112 . 1.408(6) yes
C111 C114 . 1.497(7) yes
C112 C113 . 1.373(7) yes
C112 H1121 . 1.000 no
C113 C115 . 1.494(7) yes
C114 H1141 . 1.000 no
C114 H1142 . 1.000 no
C114 H1143 . 1.000 no
C115 H1151 . 1.000 no
C115 H1152 . 1.000 no
C115 H1153 . 1.000 no
C121 C122 . 1.381(9) yes
C121 C124 . 1.490(9) yes
C122 C123 . 1.397(9) yes
C122 H1221 . 1.000 no
C123 C125 . 1.496(11) yes
C124 H1242 5_555 1.000 no
C124 H1241 . 1.000 no
C124 H1242 . 1.000 no
C125 H1252 5_555 1.000 no
C125 H1251 . 1.000 no
C125 H1252 . 1.000 no
B1 H1 . 1.000 no
